data_7022333
loop_
_publ_author_name
'Weber, Lothar'
'Kahlert, Jan'
'B\"ohling, Lena'
'Brockhinke, Andreas'
'Stammler, Hans-Georg'
'Neumann, Beate'
'Harder, Rachel A.'
'Low, Paul J.'
'Fox, Mark A.'

_publ_section_title
;
 Electrochemical and spectroelectrochemical studies of
 C-benzodiazaborolyl-ortho-carboranes.
;
_journal_issue 6
_journal_name_full 'Dalton transactions (Cambridge, England : 2003)'
_journal_page_first 2266
_journal_page_last 2281
_journal_paper_doi 10.1039/c2dt32378h
_journal_volume 42
_journal_year 2013
_chemical_formula_moiety 'C9 H19 B11 N2'
_chemical_formula_sum 'C9 H19 B11 N2'
_chemical_formula_weight 274.17
_chemical_name_systematic ?
_space_group_IT_number 14
_symmetry_cell_setting monoclinic
_symmetry_space_group_name_Hall '-P 2ybc'
_symmetry_space_group_name_H-M 'P 1 21/c 1'
_atom_sites_solution_hydrogens geom
_atom_sites_solution_primary direct
_atom_sites_solution_secondary difmap
_audit_creation_method SHELXL-97
_cell_angle_alpha 90.00
_cell_angle_beta 101.9814(8)
_cell_angle_gamma 90.00
_cell_formula_units_Z 4
_cell_length_a 14.3743(2)
_cell_length_b 10.17270(10)
_cell_length_c 10.6391(2)
_cell_measurement_reflns_used 30542
_cell_measurement_temperature 100(2)
_cell_measurement_theta_max 30.034
_cell_measurement_theta_min 2.910
_cell_volume 1521.82(4)
_computing_cell_refinement 'HKL Scalepack (Otwinowski & Minor 1997)'
_computing_data_collection 'Collect, Bruker AXS, 2004'
_computing_data_reduction 'Denzo and Scalepack (Otwinowski & Minor, 1997)'
_computing_molecular_graphics 'SHELXTL-PLUS (1990)'
_computing_publication_material 'SHELXL-97 (Sheldrick, 1997)'
_computing_structure_refinement 'SHELXL-97 (Sheldrick, 1997)'
_computing_structure_solution 'SHELXS-97 (Sheldrick, 1990)'
_diffrn_ambient_temperature 100(2)
_diffrn_measured_fraction_theta_full 0.999
_diffrn_measured_fraction_theta_max 0.999
_diffrn_measurement_device_type KappaCCD
_diffrn_measurement_method CCD
_diffrn_radiation_monochromator graphite
_diffrn_radiation_source 'fine-focus sealed tube'
_diffrn_radiation_type MoK\a
_diffrn_radiation_wavelength 0.71073
_diffrn_reflns_av_R_equivalents 0.035
_diffrn_reflns_av_sigmaI/netI 0.0219
_diffrn_reflns_limit_h_max 20
_diffrn_reflns_limit_h_min -20
_diffrn_reflns_limit_k_max 14
_diffrn_reflns_limit_k_min -14
_diffrn_reflns_limit_l_max 14
_diffrn_reflns_limit_l_min -14
_diffrn_reflns_number 39681
_diffrn_reflns_theta_full 29.99
_diffrn_reflns_theta_max 29.99
_diffrn_reflns_theta_min 2.96
_exptl_absorpt_coefficient_mu 0.060
_exptl_absorpt_correction_T_max 0.9835
_exptl_absorpt_correction_T_min 0.9823
_exptl_absorpt_correction_type multi-scan
_exptl_absorpt_process_details 'Denzo and Scalepack (Otwinowski & Minor, 1997)'
_exptl_crystal_colour Colourless
_exptl_crystal_density_diffrn 1.197
_exptl_crystal_density_method 'not measured'
_exptl_crystal_description fragment
_exptl_crystal_F_000 568
_exptl_crystal_size_max 0.30
_exptl_crystal_size_mid 0.30
_exptl_crystal_size_min 0.28
_refine_diff_density_max 0.367
_refine_diff_density_min -0.234
_refine_diff_density_rms 0.044
_refine_ls_extinction_method none
_refine_ls_goodness_of_fit_ref 1.045
_refine_ls_hydrogen_treatment mixed
_refine_ls_matrix_type full
_refine_ls_number_parameters 264
_refine_ls_number_reflns 4434
_refine_ls_number_restraints 0
_refine_ls_restrained_S_all 1.045
_refine_ls_R_factor_all 0.0447
_refine_ls_R_factor_gt 0.0384
_refine_ls_shift/su_max 0.000
_refine_ls_shift/su_mean 0.000
_refine_ls_structure_factor_coef Fsqd
_refine_ls_weighting_details 'calc w=1/[\s^2^(Fo^2^)+(0.0655P)^2^+0.2769P] where P=(Fo^2^+2Fc^2^)/3'
_refine_ls_weighting_scheme calc
_refine_ls_wR_factor_gt 0.1046
_refine_ls_wR_factor_ref 0.1094
_reflns_number_gt 3857
_reflns_number_total 4434
_reflns_threshold_expression >2sigma(I)
_cod_data_source_file c2dt32378h.txt
_cod_data_source_block compound15
_cod_depositor_comments
;
The following automatic conversions were performed:

'_symmetry_cell_setting' value 'Monoclinic' changed to 'monoclinic'
according to /home/saulius/struct/CIF-dictionaries/cif_core.dic
dictionary named 'cif_core.dic' version 2.4.2 from 2011-04-26.

Automatic conversion script
Id: cif_fix_values 1891 2012-01-12 08:04:46Z andrius 
;
_cod_original_sg_symbol_H-M 'P 21/c'
_cod_database_code 7022333

loop_
_symmetry_equiv_pos_as_xyz
'x, y, z'
'-x, y+1/2, -z+1/2'
'-x, -y, -z'
'x, -y-1/2, z-1/2'

loop_
_atom_site_label
_atom_site_type_symbol
_atom_site_fract_x
_atom_site_fract_y
_atom_site_fract_z
_atom_site_U_iso_or_equiv
_atom_site_adp_type
_atom_site_occupancy
_atom_site_symmetry_multiplicity
_atom_site_calc_flag
_atom_site_refinement_flags
N1 N 0.36946(5) 0.36212(7) 0.12000(7) 0.01640(15) Uani 1 1 d .
H1 H 0.3951(10) 0.3061(14) 0.1837(13) 0.037(3) Uiso 1 1 d .
N2 N 0.28571(5) 0.51718(7) -0.01143(7) 0.01684(15) Uani 1 1 d .
H2 H 0.2491(10) 0.5828(15) -0.0447(13) 0.036(4) Uiso 1 1 d .
C1 C 0.40493(6) 0.36712(8) 0.00761(8) 0.01572(16) Uani 1 1 d .
C2 C 0.35308(6) 0.46253(8) -0.07393(8) 0.01591(16) Uani 1 1 d .
C3 C 0.37303(7) 0.48974(9) -0.19349(8) 0.02032(18) Uani 1 1 d .
H3 H 0.3358(9) 0.5555(13) -0.2509(12) 0.027(3) Uiso 1 1 d .
C4 C 0.44761(7) 0.42132(9) -0.22909(9) 0.02215(19) Uani 1 1 d .
H4 H 0.4635(9) 0.4394(13) -0.3109(12) 0.029(3) Uiso 1 1 d .
C5 C 0.49977(6) 0.32735(9) -0.14797(9) 0.02203(19) Uani 1 1 d .
H5 H 0.5502(9) 0.2808(13) -0.1765(12) 0.030(3) Uiso 1 1 d .
C6 C 0.47881(6) 0.29842(9) -0.02879(9) 0.01991(18) Uani 1 1 d .
H6 H 0.5164(9) 0.2328(13) 0.0284(12) 0.031(3) Uiso 1 1 d .
C7 C 0.24229(5) 0.49298(8) 0.22195(7) 0.01429(15) Uani 1 1 d .
C8 C 0.13064(6) 0.44159(8) 0.21093(8) 0.01466(16) Uani 1 1 d .
C9 C 0.08660(6) 0.35949(8) 0.09483(8) 0.01846(17) Uani 1 1 d .
H9A H 0.0365 0.3037 0.1161 0.028 Uiso 0.50 1 calc PR
H9B H 0.1356 0.3041 0.0701 0.028 Uiso 0.50 1 calc PR
H9C H 0.0593 0.4176 0.0232 0.028 Uiso 0.50 1 calc PR
H9D H 0.1178 0.3799 0.0235 0.028 Uiso 0.50 1 calc PR
H9E H 0.0186 0.3795 0.0695 0.028 Uiso 0.50 1 calc PR
H9F H 0.0950 0.2660 0.1164 0.028 Uiso 0.50 1 calc PR
B1 B 0.29652(6) 0.45704(9) 0.11173(9) 0.01494(17) Uani 1 1 d .
B2 B 0.22042(7) 0.36809(9) 0.32205(9) 0.01626(18) Uani 1 1 d .
H2A H 0.2391(8) 0.2694(12) 0.3012(11) 0.027(3) Uiso 1 1 d .
B3 B 0.30145(7) 0.49674(9) 0.37965(9) 0.01653(18) Uani 1 1 d .
H3A H 0.3772(9) 0.4739(12) 0.3985(12) 0.026(3) Uiso 1 1 d .
B4 B 0.25885(6) 0.64282(9) 0.29587(9) 0.01578(17) Uani 1 1 d .
H4A H 0.3064(8) 0.7102(12) 0.2636(11) 0.023(3) Uiso 1 1 d .
B5 B 0.15113(6) 0.60571(9) 0.18595(9) 0.01546(17) Uani 1 1 d .
H5A H 0.1333(8) 0.6403(12) 0.0866(11) 0.021(3) Uiso 1 1 d .
B6 B 0.06601(7) 0.55485(9) 0.27580(9) 0.01653(18) Uani 1 1 d .
H6A H -0.0089(9) 0.5665(12) 0.2324(11) 0.024(3) Uiso 1 1 d .
B7 B 0.10881(7) 0.40828(9) 0.35936(9) 0.01694(18) Uani 1 1 d .
H7A H 0.0604(8) 0.3300(12) 0.3658(11) 0.022(3) Uiso 1 1 d .
B8 B 0.21662(7) 0.44510(9) 0.46996(9) 0.01778(18) Uani 1 1 d .
H8A H 0.2387(9) 0.3896(14) 0.5599(13) 0.037(4) Uiso 1 1 d .
B9 B 0.24039(7) 0.61638(9) 0.45415(9) 0.01747(18) Uani 1 1 d .
H9G H 0.2801(9) 0.6775(13) 0.5346(12) 0.029(3) Uiso 1 1 d .
B10 B 0.14740(7) 0.68393(9) 0.33299(9) 0.01702(18) Uani 1 1 d .
H10A H 0.1232(9) 0.7871(13) 0.3330(12) 0.031(3) Uiso 1 1 d .
B11 B 0.12089(7) 0.56174(10) 0.44193(9) 0.01813(18) Uani 1 1 d .
H11A H 0.0791(8) 0.5836(12) 0.5142(11) 0.027(3) Uiso 1 1 d .

loop_
_atom_site_aniso_label
_atom_site_aniso_U_11
_atom_site_aniso_U_22
_atom_site_aniso_U_33
_atom_site_aniso_U_23
_atom_site_aniso_U_13
_atom_site_aniso_U_12
N1 0.0162(3) 0.0174(3) 0.0159(3) 0.0011(2) 0.0040(2) 0.0020(2)
N2 0.0193(3) 0.0160(3) 0.0157(3) 0.0007(2) 0.0048(3) 0.0032(3)
C1 0.0152(3) 0.0161(4) 0.0159(4) -0.0028(3) 0.0034(3) -0.0025(3)
C2 0.0170(4) 0.0150(3) 0.0160(4) -0.0029(3) 0.0042(3) -0.0021(3)
C3 0.0265(4) 0.0182(4) 0.0168(4) -0.0023(3) 0.0058(3) -0.0034(3)
C4 0.0258(4) 0.0237(4) 0.0192(4) -0.0067(3) 0.0099(3) -0.0080(3)
C5 0.0177(4) 0.0256(4) 0.0244(4) -0.0100(3) 0.0083(3) -0.0046(3)
C6 0.0159(4) 0.0218(4) 0.0219(4) -0.0050(3) 0.0037(3) -0.0003(3)
C7 0.0143(3) 0.0137(3) 0.0146(3) 0.0005(3) 0.0024(3) 0.0003(3)
C8 0.0139(3) 0.0144(3) 0.0155(3) 0.0002(3) 0.0025(3) -0.0004(3)
C9 0.0188(4) 0.0187(4) 0.0168(4) -0.0033(3) 0.0013(3) -0.0020(3)
B1 0.0147(4) 0.0146(4) 0.0154(4) -0.0010(3) 0.0031(3) -0.0004(3)
B2 0.0175(4) 0.0152(4) 0.0154(4) 0.0016(3) 0.0019(3) 0.0005(3)
B3 0.0167(4) 0.0168(4) 0.0153(4) 0.0002(3) 0.0013(3) 0.0002(3)
B4 0.0166(4) 0.0144(4) 0.0164(4) -0.0009(3) 0.0035(3) -0.0010(3)
B5 0.0164(4) 0.0144(4) 0.0154(4) 0.0007(3) 0.0030(3) 0.0014(3)
B6 0.0160(4) 0.0168(4) 0.0171(4) -0.0004(3) 0.0042(3) 0.0009(3)
B7 0.0190(4) 0.0169(4) 0.0154(4) 0.0008(3) 0.0046(3) -0.0014(3)
B8 0.0205(4) 0.0185(4) 0.0142(4) 0.0010(3) 0.0030(3) -0.0013(3)
B9 0.0197(4) 0.0175(4) 0.0152(4) -0.0015(3) 0.0035(3) -0.0015(3)
B10 0.0186(4) 0.0150(4) 0.0179(4) -0.0014(3) 0.0050(3) 0.0008(3)
B11 0.0204(4) 0.0187(4) 0.0162(4) -0.0016(3) 0.0060(3) -0.0016(3)

loop_
_atom_type_symbol
_atom_type_description
_atom_type_scat_dispersion_real
_atom_type_scat_dispersion_imag
_atom_type_scat_source
C C 0.0033 0.0016 'International Tables Vol C Tables 4.2.6.8 and 6.1.1.4'
H H 0.0000 0.0000 'International Tables Vol C Tables 4.2.6.8 and 6.1.1.4'
B B 0.0013 0.0007 'International Tables Vol C Tables 4.2.6.8 and 6.1.1.4'
N N 0.0061 0.0033 'International Tables Vol C Tables 4.2.6.8 and 6.1.1.4'

loop_
_geom_angle_atom_site_label_1
_geom_angle_atom_site_label_2
_geom_angle_atom_site_label_3
_geom_angle
C1 N1 B1 108.66(7)
C1 N1 H1 120.1(9)
B1 N1 H1 131.2(9)
C2 N2 B1 108.20(7)
C2 N2 H2 121.8(9)
B1 N2 H2 129.7(9)
C6 C1 N1 131.00(8)
C6 C1 C2 120.78(8)
N1 C1 C2 108.21(7)
C3 C2 N2 130.64(8)
C3 C2 C1 121.22(8)
N2 C2 C1 108.14(7)
C2 C3 C4 117.76(8)
C2 C3 H3 121.0(7)
C4 C3 H3 121.3(7)
C3 C4 C5 121.18(8)
C3 C4 H4 119.4(8)
C5 C4 H4 119.5(7)
C6 C5 C4 121.11(8)
C6 C5 H5 120.0(8)
C4 C5 H5 118.9(8)
C1 C6 C5 117.94(8)
C1 C6 H6 121.4(7)
C5 C6 H6 120.7(7)
B1 C7 C8 119.40(6)
B1 C7 B4 120.33(6)
C8 C7 B4 110.60(6)
B1 C7 B3 120.66(7)
C8 C7 B3 110.47(6)
B4 C7 B3 62.42(5)
B1 C7 B5 117.30(6)
C8 C7 B5 61.12(5)
B4 C7 B5 62.33(5)
B3 C7 B5 113.69(6)
B1 C7 B2 117.92(7)
C8 C7 B2 61.15(5)
B4 C7 B2 113.45(6)
B3 C7 B2 62.01(5)
B5 C7 B2 113.51(6)
C9 C8 C7 117.55(7)
C9 C8 B7 121.23(7)
C7 C8 B7 110.86(6)
C9 C8 B6 121.95(7)
C7 C8 B6 110.80(6)
B7 C8 B6 62.70(5)
C9 C8 B5 117.59(6)
C7 C8 B5 61.00(5)
B7 C8 B5 113.87(6)
B6 C8 B5 62.31(5)
C9 C8 B2 116.42(7)
C7 C8 B2 61.12(5)
B7 C8 B2 62.35(5)
B6 C8 B2 113.94(6)
B5 C8 B2 113.38(6)
C8 C9 H9A 109.5
C8 C9 H9B 109.5
H9A C9 H9B 109.5
C8 C9 H9C 109.5
H9A C9 H9C 109.5
H9B C9 H9C 109.5
C8 C9 H9D 109.5
H9A C9 H9D 141.1
H9B C9 H9D 56.3
H9C C9 H9D 56.3
C8 C9 H9E 109.5
H9A C9 H9E 56.3
H9B C9 H9E 141.1
H9C C9 H9E 56.3
H9D C9 H9E 109.5
C8 C9 H9F 109.5
H9A C9 H9F 56.3
H9B C9 H9F 56.3
H9C C9 H9F 141.1
H9D C9 H9F 109.5
H9E C9 H9F 109.5
N1 B1 N2 106.75(7)
N1 B1 C7 125.83(7)
N2 B1 C7 127.35(7)
C7 B2 C8 57.73(5)
C7 B2 B8 105.42(6)
C8 B2 B8 105.09(6)
C7 B2 B3 58.68(5)
C8 B2 B3 105.10(6)
B8 B2 B3 60.35(5)
C7 B2 B7 104.86(6)
C8 B2 B7 58.22(5)
B8 B2 B7 60.25(5)
B3 B2 B7 108.14(6)
C7 B2 H2A 118.3(6)
C8 B2 H2A 116.5(6)
B8 B2 H2A 130.8(6)
B3 B2 H2A 125.9(6)
B7 B2 H2A 122.5(6)
C7 B3 B2 59.31(5)
C7 B3 B4 58.58(5)
B2 B3 B4 108.10(6)
C7 B3 B9 105.09(6)
B2 B3 B9 108.00(6)
B4 B3 B9 60.04(5)
C7 B3 B8 105.36(6)
B2 B3 B8 59.66(5)
B4 B3 B8 108.32(6)
B9 B3 B8 60.35(5)
C7 B3 H3A 116.6(6)
B2 B3 H3A 117.7(7)
B4 B3 H3A 119.9(7)
B9 B3 H3A 129.0(7)
B8 B3 H3A 127.4(7)
C7 B4 B3 59.00(5)
C7 B4 B5 59.23(5)
B3 B4 B5 108.38(6)
C7 B4 B10 105.44(6)
B3 B4 B10 108.56(6)
B5 B4 B10 59.58(5)
C7 B4 B9 105.48(6)
B3 B4 B9 60.11(5)
B5 B4 B9 108.07(6)
B10 B4 B9 60.45(5)
C7 B4 H4A 117.3(6)
B3 B4 H4A 121.3(6)
B5 B4 H4A 116.8(6)
B10 B4 H4A 125.7(6)
B9 B4 H4A 129.0(6)
C7 B5 C8 57.87(5)
C7 B5 B10 105.34(6)
C8 B5 B10 105.19(6)
C7 B5 B4 58.44(5)
C8 B5 B4 104.93(6)
B10 B5 B4 60.24(5)
C7 B5 B6 105.25(6)
C8 B5 B6 58.49(5)
B10 B5 B6 60.28(5)
B4 B5 B6 108.11(6)
C7 B5 H5A 116.4(6)
C8 B5 H5A 116.6(6)
B10 B5 H5A 131.9(6)
B4 B5 H5A 124.5(6)
B6 B5 H5A 124.3(6)
C8 B6 B5 59.20(5)
C8 B6 B7 58.49(5)
B5 B6 B7 107.90(6)
C8 B6 B10 105.13(6)
B5 B6 B10 59.50(5)
B7 B6 B10 108.24(6)
C8 B6 B11 105.12(6)
B5 B6 B11 108.03(6)
B7 B6 B11 60.08(5)
B10 B6 B11 60.49(5)
C8 B6 H6A 118.3(6)
B5 B6 H6A 118.1(6)
B7 B6 H6A 120.9(7)
B10 B6 H6A 126.0(7)
B11 B6 H6A 127.8(6)
C8 B7 B2 59.43(5)
C8 B7 B6 58.81(5)
B2 B7 B6 108.39(6)
C8 B7 B8 105.53(6)
B2 B7 B8 59.61(5)
B6 B7 B8 108.49(6)
C8 B7 B11 105.33(6)
B2 B7 B11 108.14(6)
B6 B7 B11 60.02(5)
B8 B7 B11 60.49(5)
C8 B7 H7A 117.0(6)
B2 B7 H7A 118.2(6)
B6 B7 H7A 119.6(6)
B8 B7 H7A 127.1(6)
B11 B7 H7A 128.2(6)
B2 B8 B7 60.14(5)
B2 B8 B3 59.98(5)
B7 B8 B3 107.76(6)
B2 B8 B9 107.80(6)
B7 B8 B9 107.43(6)
B3 B8 B9 59.79(5)
B2 B8 B11 108.01(6)
B7 B8 B11 59.80(5)
B3 B8 B11 107.61(6)
B9 B8 B11 59.71(5)
B2 B8 H8A 119.3(7)
B7 B8 H8A 121.4(7)
B3 B8 H8A 121.0(7)
B9 B8 H8A 123.7(7)
B11 B8 H8A 123.9(7)
B4 B9 B3 59.84(5)
B4 B9 B11 107.98(6)
B3 B9 B11 108.11(6)
B4 B9 B8 107.76(6)
B3 B9 B8 59.85(5)
B11 B9 B8 60.27(5)
B4 B9 B10 59.74(5)
B3 B9 B10 107.78(6)
B11 B9 B10 60.23(5)
B8 B9 B10 108.23(6)
B4 B9 H9G 119.3(7)
B3 B9 H9G 120.1(6)
B11 B9 H9G 124.2(6)
B8 B9 H9G 123.2(7)
B10 B9 H9G 121.7(6)
B5 B10 B4 60.18(5)
B5 B10 B6 60.22(5)
B4 B10 B6 108.01(6)
B5 B10 B9 108.03(6)
B4 B10 B9 59.81(5)
B6 B10 B9 107.60(6)
B5 B10 B11 108.04(6)
B4 B10 B11 107.62(6)
B6 B10 B11 59.79(5)
B9 B10 B11 59.72(5)
B5 B10 H10A 119.7(7)
B4 B10 H10A 121.4(7)
B6 B10 H10A 121.1(7)
B9 B10 H10A 123.5(7)
B11 B10 H10A 123.3(7)
B6 B11 B7 59.90(5)
B6 B11 B9 107.81(6)
B7 B11 B9 107.62(7)
B6 B11 B10 59.72(5)
B7 B11 B10 107.49(6)
B9 B11 B10 60.05(5)
B6 B11 B8 107.77(6)
B7 B11 B8 59.71(5)
B9 B11 B8 60.03(5)
B10 B11 B8 107.89(7)
B6 B11 H11A 120.8(6)
B7 B11 H11A 120.9(7)
B9 B11 H11A 123.2(6)
B10 B11 H11A 122.4(7)
B8 B11 H11A 122.2(6)

loop_
_geom_bond_atom_site_label_1
_geom_bond_atom_site_label_2
_geom_bond_distance
N1 C1 1.3948(10)
N1 B1 1.4147(11)
N1 H1 0.903(14)
N2 C2 1.3987(10)
N2 B1 1.4251(11)
N2 H2 0.878(15)
C1 C6 1.3916(11)
C1 C2 1.4078(11)
C2 C3 1.3886(12)
C3 C4 1.3950(13)
C3 H3 0.986(13)
C4 C5 1.3972(14)
C4 H4 0.963(13)
C5 C6 1.3942(13)
C5 H5 0.966(13)
C6 H6 0.985(13)
C7 B1 1.5798(12)
C7 C8 1.6687(11)
C7 B4 1.7091(12)
C7 B3 1.7168(12)
C7 B5 1.7235(12)
C7 B2 1.7281(12)
C8 C9 1.5163(11)
C8 B7 1.7067(12)
C8 B6 1.7126(12)
C8 B5 1.7255(12)
C8 B2 1.7287(12)
C9 H9A 0.9800
C9 H9B 0.9800
C9 H9C 0.9800
C9 H9D 0.9800
C9 H9E 0.9800
C9 H9F 0.9800
B2 B8 1.7688(13)
B2 B3 1.7745(13)
B2 B7 1.7785(14)
B2 H2A 1.074(13)
B3 B4 1.7752(13)
B3 B9 1.7800(14)
B3 B8 1.7811(14)
B3 H3A 1.090(12)
B4 B5 1.7765(13)
B4 B10 1.7776(13)
B4 B9 1.7787(13)
B4 H4A 1.073(12)
B5 B10 1.7658(13)
B5 B6 1.7788(13)
B5 H5A 1.093(12)
B6 B7 1.7789(13)
B6 B10 1.7798(13)
B6 B11 1.7810(13)
B6 H6A 1.086(12)
B7 B8 1.7803(13)
B7 B11 1.7820(14)
B7 H7A 1.070(12)
B8 B9 1.7901(14)
B8 B11 1.7944(14)
B8 H8A 1.100(14)
B9 B11 1.7843(14)
B9 B10 1.7903(13)
B9 H9G 1.115(12)
B10 B11 1.7936(14)
B10 H10A 1.106(13)
B11 H11A 1.093(12)
